data_1507574
loop_
_publ_author_name
'Zhang, Qiang'
'Porco, Jr, John A'

_publ_section_title
;
 Total Synthesis of (+-)-7-epi-Nemorosone.
;
_journal_issue 7
_journal_name_full 'Organic letters'
_journal_page_first 1796
_journal_page_last 1799
_journal_paper_doi 10.1021/ol300386t
_journal_volume 14
_journal_year 2012
_chemical_formula_moiety 'C26 H28 O5'
_chemical_formula_sum 'C26 H28 O5'
_chemical_formula_weight 420.48
_chemical_name_systematic
; 
 ? 
;
_space_group_IT_number 14
_symmetry_cell_setting monoclinic
_symmetry_space_group_name_Hall '-P 2ybc'
_symmetry_space_group_name_H-M 'P 1 21/c 1'
_atom_sites_solution_hydrogens mixed
_atom_sites_solution_primary direct
_atom_sites_solution_secondary difmap
_audit_creation_method SHELXL-97
_cell_angle_alpha 90.00
_cell_angle_beta 93.029(2)
_cell_angle_gamma 90.00
_cell_formula_units_Z 4
_cell_length_a 8.5279(4)
_cell_length_b 12.1776(7)
_cell_length_c 21.2420(12)
_cell_measurement_reflns_used 9923
_cell_measurement_temperature 173(2)
_cell_measurement_theta_max 33.38
_cell_measurement_theta_min 2.92
_cell_volume 2202.9(2)
_computing_cell_refinement 'Bruker SAINT+'
_computing_data_collection 'Bruker APEX2'
_computing_data_reduction 'Bruker SAINT+'
_computing_molecular_graphics 'Bruker SHELXTL'
_computing_publication_material 'Bruker SHELXTL'
_computing_structure_refinement 'SHELXL-97 (Sheldrick, 1997)'
_computing_structure_solution 'SHELXS-97 (Sheldrick, 1990)'
_diffrn_ambient_temperature 173(2)
_diffrn_measured_fraction_theta_full 0.997
_diffrn_measured_fraction_theta_max 0.997
_diffrn_measurement_device_type 'Bruker X8 APEX II diffractometer'
_diffrn_measurement_method 'phi and omega scans'
_diffrn_radiation_monochromator graphite
_diffrn_radiation_source 'fine-focus sealed tube'
_diffrn_radiation_type MoK\a
_diffrn_radiation_wavelength 0.71073
_diffrn_reflns_av_R_equivalents 0.0214
_diffrn_reflns_av_sigmaI/netI 0.0202
_diffrn_reflns_limit_h_max 11
_diffrn_reflns_limit_h_min -11
_diffrn_reflns_limit_k_max 16
_diffrn_reflns_limit_k_min -15
_diffrn_reflns_limit_l_max 28
_diffrn_reflns_limit_l_min -28
_diffrn_reflns_number 20656
_diffrn_reflns_theta_full 28.28
_diffrn_reflns_theta_max 28.28
_diffrn_reflns_theta_min 2.92
_diffrn_standards_number 0
_exptl_absorpt_coefficient_mu 0.087
_exptl_absorpt_correction_T_max 0.9828
_exptl_absorpt_correction_T_min 0.9497
_exptl_absorpt_correction_type multi-scan
_exptl_absorpt_process_details SADABS
_exptl_crystal_colour colourless
_exptl_crystal_density_diffrn 1.268
_exptl_crystal_density_method 'not measured'
_exptl_crystal_description block
_exptl_crystal_F_000 896
_exptl_crystal_size_max 0.60
_exptl_crystal_size_mid 0.35
_exptl_crystal_size_min 0.20
_refine_diff_density_max 0.966
_refine_diff_density_min -0.261
_refine_diff_density_rms 0.045
_refine_ls_extinction_method none
_refine_ls_goodness_of_fit_ref 1.031
_refine_ls_hydrogen_treatment mixed
_refine_ls_matrix_type full
_refine_ls_number_parameters 381
_refine_ls_number_reflns 5449
_refine_ls_number_restraints 0
_refine_ls_restrained_S_all 1.031
_refine_ls_R_factor_all 0.0542
_refine_ls_R_factor_gt 0.0472
_refine_ls_shift/su_max 0.015
_refine_ls_shift/su_mean 0.002
_refine_ls_structure_factor_coef Fsqd
_refine_ls_weighting_details 'calc w=1/[\s^2^(Fo^2^)+(0.0676P)^2^+1.0399P] where P=(Fo^2^+2Fc^2^)/3'
_refine_ls_weighting_scheme calc
_refine_ls_wR_factor_gt 0.1265
_refine_ls_wR_factor_ref 0.1326
_reflns_number_gt 4719
_reflns_number_total 5449
_reflns_threshold_expression >2sigma(I)
_cod_data_source_file ol300386t_si_002.cif
_cod_data_source_block porco231
_cod_depositor_comments
;
The following automatic conversions were performed:

'_symmetry_cell_setting' value 'Monoclinic' changed to 'monoclinic'
according to /home/saulius/struct/CIF-dictionaries/cif_core.dic
dictionary named 'cif_core.dic' version 2.4.1 from 2010-06-29.

Automatic conversion script
Id: cif_fix_values 1715 2011-07-08 13:25:40Z adriana 
;
_cod_original_sg_symbol_H-M P2(1)/c
_cod_database_code 1507574

loop_
_symmetry_equiv_pos_as_xyz
'x, y, z'
'-x, y+1/2, -z+1/2'
'-x, -y, -z'
'x, -y-1/2, z-1/2'

loop_
_atom_site_label
_atom_site_type_symbol
_atom_site_fract_x
_atom_site_fract_y
_atom_site_fract_z
_atom_site_U_iso_or_equiv
_atom_site_adp_type
_atom_site_occupancy
_atom_site_symmetry_multiplicity
_atom_site_calc_flag
_atom_site_refinement_flags
O1 O 0.13357(11) 0.40929(8) 0.04982(4) 0.0251(2) Uani 1 1 d .
O2 O 0.19352(12) 0.26433(8) 0.23326(5) 0.0284(2) Uani 1 1 d .
O3 O 0.39987(11) 0.48076(8) 0.17390(5) 0.0278(2) Uani 1 1 d .
O4 O 0.33740(12) 0.65691(9) 0.19366(5) 0.0324(2) Uani 1 1 d .
O5 O -0.09557(12) 0.21201(9) 0.11257(5) 0.0346(2) Uani 1 1 d .
C1 C 0.12567(13) 0.44204(10) 0.10319(6) 0.0195(2) Uani 1 1 d .
C2 C 0.16552(15) 0.56093(10) 0.12133(6) 0.0237(3) Uani 1 1 d .
C3 C 0.02079(15) 0.61348(11) 0.14860(6) 0.0241(3) Uani 1 1 d .
H3B H 0.049(2) 0.6833(15) 0.1680(8) 0.032(4) Uiso 1 1 d .
H3A H -0.056(2) 0.6311(15) 0.1131(9) 0.033(4) Uiso 1 1 d .
C4 C -0.06149(15) 0.53925(11) 0.19496(6) 0.0239(3) Uani 1 1 d .
H4 H -0.156(2) 0.5740(14) 0.2065(8) 0.031(4) Uiso 1 1 d .
C5 C -0.10916(14) 0.42618(11) 0.16656(6) 0.0220(2) Uani 1 1 d .
C6 C 0.05194(14) 0.36732(10) 0.15256(6) 0.0193(2) Uani 1 1 d .
C7 C 0.14124(14) 0.35362(11) 0.21764(6) 0.0215(2) Uani 1 1 d .
C8 C 0.14481(17) 0.44683(12) 0.26278(6) 0.0270(3) Uani 1 1 d .
C9 C 0.04540(16) 0.52956(11) 0.25331(6) 0.0256(3) Uani 1 1 d .
H9 H 0.048(2) 0.5896(15) 0.2803(8) 0.029(4) Uiso 1 1 d .
C10 C 0.31179(15) 0.55915(11) 0.16687(6) 0.0256(3) Uani 1 1 d .
C11 C 0.48591(17) 0.66876(14) 0.22916(8) 0.0391(4) Uani 1 1 d .
H11A H 0.4914 0.6159 0.2640 0.059 Uiso 1 1 calc R
H11B H 0.4949 0.7435 0.2461 0.059 Uiso 1 1 calc R
H11C H 0.5721 0.6550 0.2014 0.059 Uiso 1 1 calc R
C12 C 0.21244(16) 0.62920(11) 0.06339(6) 0.0262(3) Uani 1 1 d .
H12B H 0.129(2) 0.6139(15) 0.0288(9) 0.035(5) Uiso 1 1 d .
H12A H 0.203(2) 0.7071(15) 0.0749(8) 0.033(4) Uiso 1 1 d .
C13 C 0.37335(17) 0.60451(13) 0.04217(7) 0.0301(3) Uani 1 1 d .
H13 H 0.392(2) 0.5302(16) 0.0296(9) 0.037(5) Uiso 1 1 d .
C14 C 0.4875(2) 0.67714(16) 0.04038(8) 0.0414(4) Uani 1 1 d .
H14B H 0.588(3) 0.6570(18) 0.0253(10) 0.053(6) Uiso 1 1 d .
H14A H 0.468(3) 0.7551(19) 0.0561(11) 0.056(6) Uiso 1 1 d .
C15 C -0.21641(16) 0.44283(13) 0.10694(7) 0.0281(3) Uani 1 1 d .
H15C H -0.161(2) 0.4784(16) 0.0738(9) 0.037(5) Uiso 1 1 d .
H15B H -0.257(2) 0.3729(17) 0.0901(9) 0.041(5) Uiso 1 1 d .
H15A H -0.304(2) 0.4869(16) 0.1189(9) 0.041(5) Uiso 1 1 d .
C16 C -0.20299(17) 0.36162(13) 0.21412(7) 0.0298(3) Uani 1 1 d .
H16C H -0.233(2) 0.2909(17) 0.1947(10) 0.045(5) Uiso 1 1 d .
H16B H -0.298(2) 0.4055(17) 0.2220(10) 0.046(5) Uiso 1 1 d .
H16A H -0.144(2) 0.3474(16) 0.2556(10) 0.046(5) Uiso 1 1 d .
C17 C 0.03435(15) 0.25100(11) 0.12273(6) 0.0228(3) Uani 1 1 d .
C18 C 0.17621(16) 0.18404(11) 0.10784(6) 0.0242(3) Uani 1 1 d .
C19 C 0.1490(2) 0.07365(12) 0.09367(8) 0.0358(3) Uani 1 1 d .
H19 H 0.046(3) 0.0489(17) 0.0937(10) 0.048(6) Uiso 1 1 d .
C20 C 0.2713(2) 0.00485(14) 0.07955(9) 0.0456(4) Uani 1 1 d .
H20 H 0.245(3) -0.070(2) 0.0685(12) 0.065(7) Uiso 1 1 d .
C21 C 0.4226(2) 0.04496(14) 0.07893(8) 0.0409(4) Uani 1 1 d .
H21 H 0.507(3) -0.0013(19) 0.0689(11) 0.059(6) Uiso 1 1 d .
C22 C 0.45189(18) 0.15427(14) 0.09330(7) 0.0342(3) Uani 1 1 d .
H22 H 0.560(2) 0.1832(16) 0.0940(9) 0.042(5) Uiso 1 1 d .
C23 C 0.32945(16) 0.22367(12) 0.10830(7) 0.0277(3) Uani 1 1 d .
H23 H 0.352(2) 0.2983(15) 0.1195(8) 0.031(4) Uiso 1 1 d .
C24 C 0.25972(18) 0.43950(13) 0.31972(7) 0.0304(3) Uani 1 1 d .
H24B H 0.362(2) 0.4226(16) 0.3063(9) 0.037(5) Uiso 1 1 d .
H24A H 0.267(2) 0.5097(16) 0.3394(9) 0.038(5) Uiso 1 1 d .
C25 C 0.21775(18) 0.35550(13) 0.36718(7) 0.0329(3) Uani 1 1 d .
H25 H 0.219(2) 0.2791(16) 0.3529(9) 0.035(5) Uiso 1 1 d .
C26 C 0.1866(2) 0.37743(19) 0.42600(8) 0.0439(4) Uani 1 1 d .
H26B H 0.164(3) 0.315(2) 0.4546(11) 0.059(6) Uiso 1 1 d .
H26A H 0.186(3) 0.449(2) 0.4415(11) 0.056(6) Uiso 1 1 d .

loop_
_atom_site_aniso_label
_atom_site_aniso_U_11
_atom_site_aniso_U_22
_atom_site_aniso_U_33
_atom_site_aniso_U_23
_atom_site_aniso_U_13
_atom_site_aniso_U_12
O1 0.0282(5) 0.0263(5) 0.0208(4) -0.0010(3) 0.0017(3) 0.0000(4)
O2 0.0336(5) 0.0257(5) 0.0254(5) 0.0026(4) -0.0020(4) 0.0064(4)
O3 0.0219(4) 0.0292(5) 0.0325(5) -0.0020(4) 0.0018(4) 0.0026(4)
O4 0.0255(5) 0.0318(5) 0.0398(6) -0.0095(4) 0.0000(4) -0.0018(4)
O5 0.0269(5) 0.0312(5) 0.0456(6) -0.0065(5) -0.0003(4) -0.0070(4)
C1 0.0147(5) 0.0210(6) 0.0227(5) 0.0004(4) 0.0004(4) 0.0017(4)
C2 0.0254(6) 0.0213(6) 0.0248(6) -0.0002(5) 0.0049(5) -0.0001(5)
C3 0.0225(6) 0.0217(6) 0.0283(6) -0.0009(5) 0.0026(5) 0.0035(5)
C4 0.0201(6) 0.0261(6) 0.0259(6) -0.0011(5) 0.0045(5) 0.0055(5)
C5 0.0162(5) 0.0263(6) 0.0236(6) 0.0010(5) 0.0022(4) 0.0018(5)
C6 0.0170(5) 0.0207(5) 0.0201(5) -0.0001(4) -0.0004(4) 0.0004(4)
C7 0.0185(5) 0.0249(6) 0.0208(5) 0.0007(5) -0.0007(4) 0.0009(5)
C8 0.0297(7) 0.0289(7) 0.0221(6) -0.0010(5) -0.0021(5) 0.0003(5)
C9 0.0260(6) 0.0279(6) 0.0234(6) -0.0048(5) 0.0053(5) 0.0007(5)
C10 0.0230(6) 0.0284(6) 0.0258(6) -0.0016(5) 0.0041(5) -0.0012(5)
C11 0.0243(7) 0.0448(9) 0.0475(9) -0.0151(7) -0.0042(6) -0.0055(6)
C12 0.0292(7) 0.0234(6) 0.0261(6) 0.0033(5) 0.0029(5) -0.0017(5)
C13 0.0303(7) 0.0331(7) 0.0272(6) 0.0026(6) 0.0041(5) -0.0033(6)
C14 0.0352(8) 0.0467(10) 0.0426(9) 0.0048(7) 0.0059(7) -0.0111(7)
C15 0.0187(6) 0.0349(7) 0.0303(7) 0.0023(6) -0.0028(5) 0.0022(5)
C16 0.0238(6) 0.0361(8) 0.0302(7) 0.0034(6) 0.0072(5) -0.0024(6)
C17 0.0249(6) 0.0222(6) 0.0212(6) 0.0012(5) 0.0003(4) -0.0020(5)
C18 0.0302(7) 0.0220(6) 0.0204(6) 0.0001(5) 0.0007(5) 0.0023(5)
C19 0.0422(9) 0.0254(7) 0.0399(8) -0.0044(6) 0.0024(6) -0.0015(6)
C20 0.0609(11) 0.0261(7) 0.0497(10) -0.0091(7) 0.0006(8) 0.0084(7)
C21 0.0476(9) 0.0407(9) 0.0341(8) -0.0057(7) 0.0006(7) 0.0207(7)
C22 0.0312(7) 0.0408(8) 0.0305(7) 0.0006(6) 0.0012(6) 0.0105(6)
C23 0.0279(7) 0.0270(7) 0.0279(6) -0.0005(5) 0.0002(5) 0.0041(5)
C24 0.0318(7) 0.0345(7) 0.0243(6) -0.0008(6) -0.0054(5) -0.0052(6)
C25 0.0330(7) 0.0377(8) 0.0276(7) 0.0028(6) -0.0033(5) -0.0018(6)
C26 0.0404(9) 0.0614(12) 0.0300(8) 0.0035(8) 0.0017(6) 0.0064(8)

loop_
_atom_type_symbol
_atom_type_description
_atom_type_scat_dispersion_real
_atom_type_scat_dispersion_imag
_atom_type_scat_source
C C 0.0033 0.0016 'International Tables Vol C Tables 4.2.6.8 and 6.1.1.4'
H H 0.0000 0.0000 'International Tables Vol C Tables 4.2.6.8 and 6.1.1.4'
O O 0.0106 0.0060 'International Tables Vol C Tables 4.2.6.8 and 6.1.1.4'

loop_
_geom_angle_atom_site_label_1
_geom_angle_atom_site_label_2
_geom_angle_atom_site_label_3
_geom_angle
C10 O4 C11 115.52(11)
O1 C1 C2 121.73(11)
O1 C1 C6 119.16(11)
C2 C1 C6 118.57(10)
C1 C2 C3 108.52(10)
C1 C2 C10 107.86(10)
C3 C2 C10 114.28(11)
C1 C2 C12 111.67(10)
C3 C2 C12 108.80(11)
C10 C2 C12 105.75(10)
C2 C3 C4 113.70(10)
C9 C4 C3 107.31(11)
C9 C4 C5 112.73(11)
C3 C4 C5 113.16(11)
C15 C5 C16 107.54(11)
C15 C5 C4 109.66(11)
C16 C5 C4 109.49(11)
C15 C5 C6 112.81(10)
C16 C5 C6 112.14(11)
C4 C5 C6 105.18(9)
C1 C6 C7 117.99(10)
C1 C6 C17 107.06(10)
C7 C6 C17 107.29(10)
C1 C6 C5 104.34(9)
C7 C6 C5 105.65(9)
C17 C6 C5 114.87(10)
O2 C7 C8 120.86(11)
O2 C7 C6 119.70(11)
C8 C7 C6 119.04(11)
C9 C8 C7 119.46(12)
C9 C8 C24 123.11(13)
C7 C8 C24 117.37(12)
C8 C9 C4 122.67(12)
O3 C10 O4 124.15(12)
O3 C10 C2 124.20(12)
O4 C10 C2 111.42(11)
C13 C12 C2 114.15(11)
C14 C13 C12 124.35(15)
O5 C17 C18 119.10(12)
O5 C17 C6 119.73(12)
C18 C17 C6 121.14(11)
C23 C18 C19 118.76(13)
C23 C18 C17 125.08(12)
C19 C18 C17 116.15(13)
C20 C19 C18 120.78(16)
C19 C20 C21 120.26(16)
C20 C21 C22 119.71(15)
C21 C22 C23 120.31(15)
C18 C23 C22 120.17(14)
C25 C24 C8 114.23(12)
C26 C25 C24 124.66(17)

loop_
_geom_bond_atom_site_label_1
_geom_bond_atom_site_label_2
_geom_bond_distance
O1 C1 1.2070(15)
O2 C7 1.2147(16)
O3 C10 1.2189(17)
O4 C10 1.3325(17)
O4 C11 1.4465(17)
O5 C17 1.2142(16)
C1 C2 1.5317(17)
C1 C6 1.5469(17)
C2 C3 1.5310(18)
C2 C10 1.5379(19)
C2 C12 1.5550(18)
C3 C4 1.5337(18)
C4 C9 1.5038(19)
C4 C5 1.5489(19)
C5 C15 1.5359(18)
C5 C16 1.5376(18)
C5 C6 1.5915(17)
C6 C7 1.5516(16)
C6 C17 1.5557(17)
C7 C8 1.4851(18)
C8 C9 1.325(2)
C8 C24 1.5187(19)
C12 C13 1.497(2)
C13 C14 1.317(2)
C17 C18 1.5063(18)
C18 C23 1.393(2)
C18 C19 1.394(2)
C19 C20 1.383(2)
C20 C21 1.380(3)
C21 C22 1.385(2)
C22 C23 1.393(2)
C24 C25 1.493(2)
C25 C26 1.318(2)
